data_2207129
loop_
_publ_author_name
'Xian-Wu Dong'
'Hua Wu'
'Jian-Fang Ma'

_publ_section_title
;
 Bis(3-methylisoquinoline-\k<i>N</i>)silver(I) nitrate
;
_journal_coeditor_code AT6040
_journal_issue 11
_journal_name_full 'Acta Crystallographica Section E'
_journal_page_first m2400
_journal_page_last m2401
_journal_paper_doi 10.1107/S1600536805034112
_journal_volume 61
_journal_year 2005
_chemical_formula_iupac '[Ag (C10 H9 N1)2] N O3'
_chemical_formula_moiety 'C20 H18 Ag N2 +, N O3 -'
_chemical_formula_sum 'C20 H18 Ag N3 O3'
_chemical_formula_weight 456.24
_chemical_name_systematic
;
Bis(3-methylisoquinoline-\kN)silver(I) nitrate
;
_space_group_IT_number 15
_symmetry_cell_setting monoclinic
_symmetry_space_group_name_Hall '-C 2yc'
_symmetry_space_group_name_H-M 'C 1 2/c 1'
_atom_sites_solution_hydrogens geom
_atom_sites_solution_primary direct
_atom_sites_solution_secondary difmap
_audit_creation_method SHELXL-97
_cell_angle_alpha 90
_cell_angle_beta 98.031(5)
_cell_angle_gamma 90
_cell_formula_units_Z 4
_cell_length_a 10.418(5)
_cell_length_b 16.043(5)
_cell_length_c 11.484(5)
_cell_measurement_reflns_used 3040
_cell_measurement_temperature 292(2)
_cell_measurement_theta_max 28.26
_cell_measurement_theta_min 2.19
_cell_volume 1900.6(14)
_computing_cell_refinement 'SAINT (Bruker, 1999)'
_computing_data_collection 'SMART (Bruker, 1997)'
_computing_data_reduction SAINT
_computing_molecular_graphics 'SHELXTL-Plus (Sheldrick, 1990)'
_computing_publication_material SHELXL97
_computing_structure_refinement 'SHELXL97 (Sheldrick, 1997)'
_computing_structure_solution 'SHELXS97 (Sheldrick, 1997)'
_diffrn_ambient_temperature 292(2)
_diffrn_measured_fraction_theta_full 0.995
_diffrn_measured_fraction_theta_max 0.938
_diffrn_measurement_device_type 'Bruker APEX CCD area-detector'
_diffrn_measurement_method '\f and \w'
_diffrn_radiation_monochromator graphite
_diffrn_radiation_source 'fine-focus sealed tube'
_diffrn_radiation_type MoK\a
_diffrn_radiation_wavelength 0.71073
_diffrn_reflns_av_R_equivalents 0.0364
_diffrn_reflns_av_sigmaI/netI 0.0303
_diffrn_reflns_limit_h_max 11
_diffrn_reflns_limit_h_min -13
_diffrn_reflns_limit_k_max 17
_diffrn_reflns_limit_k_min -21
_diffrn_reflns_limit_l_max 14
_diffrn_reflns_limit_l_min -14
_diffrn_reflns_number 5724
_diffrn_reflns_theta_full 25.00
_diffrn_reflns_theta_max 28.26
_diffrn_reflns_theta_min 2.54
_diffrn_standards_number 0
_exptl_absorpt_coefficient_mu 1.085
_exptl_absorpt_correction_T_max 0.764
_exptl_absorpt_correction_T_min 0.617
_exptl_absorpt_correction_type multi-scan
_exptl_absorpt_process_details '(SADABS; Sheldrick, 1996)'
_exptl_crystal_colour colorless
_exptl_crystal_density_diffrn 1.594
_exptl_crystal_density_method 'not measured'
_exptl_crystal_description block
_exptl_crystal_F_000 920
_exptl_crystal_size_max 0.461
_exptl_crystal_size_mid 0.291
_exptl_crystal_size_min 0.248
_refine_diff_density_max 0.900
_refine_diff_density_min -0.410
_refine_ls_extinction_coef 0.0045(10)
_refine_ls_extinction_expression Fc^*^=kFc[1+0.001xFc^2^\l^3^/sin(2\q)]^-1/4^
_refine_ls_extinction_method none
_refine_ls_goodness_of_fit_ref 1.084
_refine_ls_hydrogen_treatment constr
_refine_ls_matrix_type full
_refine_ls_number_parameters 143
_refine_ls_number_reflns 2213
_refine_ls_number_restraints 0
_refine_ls_restrained_S_all 1.084
_refine_ls_R_factor_all 0.0539
_refine_ls_R_factor_gt 0.0455
_refine_ls_shift/su_max 0.000
_refine_ls_shift/su_mean 0.000
_refine_ls_structure_factor_coef Fsqd
_refine_ls_weighting_details 'calc w = 1/[\s^2^(Fo^2^)+(0.1128P)^2^] where P = (Fo^2^+2Fc^2^)/3'
_refine_ls_weighting_scheme calc
_refine_ls_wR_factor_gt 0.1600
_refine_ls_wR_factor_ref 0.1650
_reflns_number_gt 1685
_reflns_number_total 2213
_reflns_threshold_expression I>2\s(I)
_cod_data_source_file at6040.cif
_cod_data_source_block I
_cod_depositor_comments
;
The following automatic conversions were performed:

'_chemical_melting_point' value 'not measured' was changed to '?' -
the value is undefined or not given.

Automatic conversion script
Id: cif_fix_values 1646 2011-03-28 12:23:43Z adriana 

The following automatic conversions were performed:

'_chemical_melting_point' value 'not measured' was changed to '?' -
the value is undefined or not given.

Automatic conversion script
Id: cif_fix_values 1715 2011-07-08 13:25:40Z adriana 
;
_cod_original_sg_symbol_Hall '-c 2yc'
_cod_original_sg_symbol_H-M 'C 2/c'
_cod_database_code 2207129
_cod_database_fobs_code 2207129

loop_
_symmetry_equiv_pos_as_xyz
'x, y, z'
'-x, y, -z+1/2'
'x+1/2, y+1/2, z'
'-x+1/2, y+1/2, -z+1/2'
'-x, -y, -z'
'x, -y, z-1/2'
'-x+1/2, -y+1/2, -z'
'x+1/2, -y+1/2, z-1/2'

loop_
_atom_site_label
_atom_site_fract_x
_atom_site_fract_y
_atom_site_fract_z
_atom_site_U_iso_or_equiv
_atom_site_adp_type
_atom_site_calc_flag
_atom_site_refinement_flags
_atom_site_occupancy
_atom_site_type_symbol
Ag1 0.5000 0.24518(2) 0.7500 0.0613(3) Uani d S 1 Ag
C1 0.7438(3) 0.1843(2) 0.6646(3) 0.0475(7) Uani d . 1 C
H1 0.7006 0.1341 0.6706 0.057 Uiso calc R 1 H
C2 0.8640(3) 0.1821(2) 0.6242(3) 0.0429(7) Uani d . 1 C
C3 0.9243(3) 0.1071(2) 0.5985(3) 0.0581(8) Uani d . 1 C
H3 0.8834 0.0564 0.6071 0.070 Uiso calc R 1 H
C4 1.0433(3) 0.1089(2) 0.5608(3) 0.0620(9) Uani d . 1 C
H4 1.0831 0.0591 0.5447 0.074 Uiso calc R 1 H
C5 1.1052(3) 0.1840(2) 0.5461(3) 0.0559(8) Uani d . 1 C
H5 1.1861 0.1840 0.5205 0.067 Uiso calc R 1 H
C6 1.0485(4) 0.2579(2) 0.5690(3) 0.0499(9) Uani d . 1 C
H6 1.0902 0.3079 0.5578 0.060 Uiso calc R 1 H
C7 0.9270(4) 0.25830(16) 0.6096(3) 0.0410(7) Uani d . 1 C
C8 0.8655(3) 0.3318(2) 0.6416(3) 0.0474(7) Uani d . 1 C
H8 0.9043 0.3832 0.6334 0.057 Uiso calc R 1 H
C9 0.7498(3) 0.3282(2) 0.6845(3) 0.0450(7) Uani d . 1 C
C10 0.6861(4) 0.4047(2) 0.7270(3) 0.0655(10) Uani d . 1 C
H10A 0.5956 0.4048 0.6959 0.098 Uiso calc R 1 H
H10B 0.7266 0.4538 0.7009 0.098 Uiso calc R 1 H
H10C 0.6956 0.4043 0.8114 0.098 Uiso calc R 1 H
N1 0.6877(4) 0.25343(13) 0.6947(3) 0.0442(7) Uani d . 1 N
N2 0.5667(10) 0.0482(6) 0.9195(8) 0.097(3) Uani d P 0.50 N
O1 0.4503(8) 0.0079(5) 0.9123(7) 0.115(2) Uani d P 0.50 O
O2 0.6203(9) 0.0272(5) 1.0208(11) 0.129(3) Uani d P 0.50 O
O3 0.5918(6) 0.0857(3) 0.8582(5) 0.0632(16) Uani d P 0.50 O

loop_
_atom_site_aniso_label
_atom_site_aniso_U_11
_atom_site_aniso_U_22
_atom_site_aniso_U_33
_atom_site_aniso_U_12
_atom_site_aniso_U_13
_atom_site_aniso_U_23
Ag1 0.0390(3) 0.0729(4) 0.0758(4) 0.000 0.0220(2) 0.000
C1 0.0438(17) 0.0495(17) 0.0505(16) -0.0077(13) 0.0112(13) 0.0002(13)
C2 0.0400(16) 0.0483(16) 0.0411(14) -0.0055(12) 0.0076(12) -0.0021(12)
C3 0.056(2) 0.0479(17) 0.073(2) -0.0044(14) 0.0190(17) -0.0079(15)
C4 0.059(2) 0.058(2) 0.073(2) 0.0050(15) 0.0223(18) -0.0094(16)
C5 0.0413(17) 0.075(2) 0.0548(18) -0.0005(15) 0.0174(14) -0.0038(15)
C6 0.039(2) 0.061(2) 0.0508(19) -0.0067(12) 0.0103(16) 0.0042(12)
C7 0.0349(17) 0.0518(18) 0.0363(15) -0.0031(10) 0.0051(13) 0.0055(10)
C8 0.0444(17) 0.0456(16) 0.0525(16) -0.0031(13) 0.0082(13) 0.0093(13)
C9 0.0392(16) 0.0491(16) 0.0459(15) 0.0027(12) 0.0029(12) 0.0054(12)
C10 0.061(2) 0.0522(19) 0.086(2) 0.0080(15) 0.0161(19) 0.0027(16)
N1 0.0360(16) 0.0524(17) 0.0453(15) -0.0016(9) 0.0094(13) 0.0020(9)
N2 0.106(7) 0.083(6) 0.088(6) 0.046(6) -0.038(5) -0.054(5)
O1 0.081(5) 0.099(5) 0.155(7) -0.004(4) -0.011(5) -0.005(5)
O2 0.119(7) 0.079(5) 0.185(9) 0.002(5) 0.007(7) -0.017(5)
O3 0.084(4) 0.056(3) 0.059(3) -0.013(2) 0.043(3) 0.015(2)

loop_
_atom_type_symbol
_atom_type_description
_atom_type_scat_dispersion_real
_atom_type_scat_dispersion_imag
_atom_type_scat_source
C C 0.0033 0.0016 'International Tables Vol C Tables 4.2.6.8 and 6.1.1.4'
H H 0.0000 0.0000 'International Tables Vol C Tables 4.2.6.8 and 6.1.1.4'
N N 0.0061 0.0033 'International Tables Vol C Tables 4.2.6.8 and 6.1.1.4'
O O 0.0106 0.0060 'International Tables Vol C Tables 4.2.6.8 and 6.1.1.4'
Ag Ag -0.8971 1.1015 'International Tables Vol C Tables 4.2.6.8 and 6.1.1.4'

loop_
_geom_angle_atom_site_label_1
_geom_angle_atom_site_label_2
_geom_angle_atom_site_label_3
_geom_angle_site_symmetry_1
_geom_angle_site_symmetry_3
_geom_angle
_geom_angle_publ_flag
N1 Ag1 N1 2_656 . 172.91(11) yes
N1 C1 C2 . . 124.0(3) ?
N1 C1 H1 . . 118.0 ?
C2 C1 H1 . . 118.0 ?
C1 C2 C3 . . 122.6(3) ?
C1 C2 C7 . . 118.2(3) ?
C3 C2 C7 . . 119.2(3) ?
C4 C3 C2 . . 120.0(3) ?
C4 C3 H3 . . 120.0 ?
C2 C3 H3 . . 120.0 ?
C3 C4 C5 . . 120.9(3) ?
C3 C4 H4 . . 119.6 ?
C5 C4 H4 . . 119.6 ?
C6 C5 C4 . . 120.6(3) ?
C6 C5 H5 . . 119.7 ?
C4 C5 H5 . . 119.7 ?
C5 C6 C7 . . 120.1(3) ?
C5 C6 H6 . . 120.0 ?
C7 C6 H6 . . 120.0 ?
C6 C7 C2 . . 119.3(3) ?
C6 C7 C8 . . 123.4(3) ?
C2 C7 C8 . . 117.2(4) ?
C9 C8 C7 . . 120.9(3) ?
C9 C8 H8 . . 119.6 ?
C7 C8 H8 . . 119.6 ?
C8 C9 N1 . . 121.2(3) ?
C8 C9 C10 . . 122.1(3) ?
N1 C9 C10 . . 116.6(3) ?
C9 C10 H10A . . 109.5 ?
C9 C10 H10B . . 109.5 ?
H10A C10 H10B . . 109.5 ?
C9 C10 H10C . . 109.5 ?
H10A C10 H10C . . 109.5 ?
H10B C10 H10C . . 109.5 ?
C1 N1 C9 . . 118.6(4) ?
C1 N1 Ag1 . . 118.8(2) yes
C9 N1 Ag1 . . 122.6(2) yes
O3 N2 O2 . . 133.7(13) ?
O3 N2 O1 . . 124.4(9) ?
O2 N2 O1 . . 101.8(11) ?
O2 O1 N2 5_657 . 139.3(9) ?
N2 O2 O1 . 5_657 117.3(10) ?

loop_
_geom_bond_atom_site_label_1
_geom_bond_atom_site_label_2
_geom_bond_site_symmetry_2
_geom_bond_distance
_geom_bond_publ_flag
Ag1 N1 2_656 2.142(4) ?
Ag1 N1 . 2.142(4) yes
C1 N1 . 1.323(4) ?
C1 C2 . 1.395(5) ?
C1 H1 . 0.9300 ?
C2 C3 . 1.407(5) ?
C2 C7 . 1.409(4) ?
C3 C4 . 1.369(5) ?
C3 H3 . 0.9300 ?
C4 C5 . 1.388(5) ?
C4 H4 . 0.9300 ?
C5 C6 . 1.366(5) ?
C5 H5 . 0.9300 ?
C6 C7 . 1.409(6) ?
C6 H6 . 0.9300 ?
C7 C8 . 1.415(4) ?
C8 C9 . 1.365(5) ?
C8 H8 . 0.9300 ?
C9 N1 . 1.375(4) ?
C9 C10 . 1.510(5) ?
C10 H10A . 0.9600 ?
C10 H10B . 0.9600 ?
C10 H10C . 0.9600 ?
N2 O3 . 0.988(12) ?
N2 O2 . 1.264(12) ?
N2 O1 . 1.367(14) ?
O1 O2 5_657 1.267(11) ?
O2 O1 5_657 1.267(11) ?

loop_
_geom_torsion_atom_site_label_1
_geom_torsion_atom_site_label_2
_geom_torsion_atom_site_label_3
_geom_torsion_atom_site_label_4
_geom_torsion_site_symmetry_4
_geom_torsion
N1 C1 C2 C3 . 176.6(3)
N1 C1 C2 C7 . -2.9(5)
C1 C2 C3 C4 . -179.0(3)
C7 C2 C3 C4 . 0.5(5)
C2 C3 C4 C5 . -0.7(6)
C3 C4 C5 C6 . -0.1(5)
C4 C5 C6 C7 . 1.0(5)
C5 C6 C7 C2 . -1.1(5)
C5 C6 C7 C8 . 176.3(3)
C1 C2 C7 C6 . 180.0(3)
C3 C2 C7 C6 . 0.4(5)
C1 C2 C7 C8 . 2.4(5)
C3 C2 C7 C8 . -177.2(3)
C6 C7 C8 C9 . -177.6(3)
C2 C7 C8 C9 . -0.1(5)
C7 C8 C9 N1 . -1.9(5)
C7 C8 C9 C10 . 175.8(3)
C2 C1 N1 C9 . 0.9(5)
C2 C1 N1 Ag1 . 178.2(2)
C8 C9 N1 C1 . 1.5(5)
C10 C9 N1 C1 . -176.3(3)
C8 C9 N1 Ag1 . -175.6(2)
C10 C9 N1 Ag1 . 6.6(4)
O3 N2 O1 O2 5_657 -160.7(11)
O2 N2 O1 O2 5_657 16.2(16)
O3 N2 O2 O1 5_657 164.6(10)
O1 N2 O2 O1 5_657 -11.8(12)
